data_4033584
loop_
_publ_author_name
'Zatsikha, Yuriy V.'
'Schrage, Briana R.'
'Meyer, Julia'
'Nemykin, Victor N.'
'Ziegler, Christopher J.'

_publ_section_title
;
 1,3-Diylideneisoindolines: Synthesis, Structure, Redox, and Optical
 Properties.
;
_journal_issue 10
_journal_name_full 'The Journal of organic chemistry'
_journal_page_first 6217
_journal_page_last 6222
_journal_paper_doi 10.1021/acs.joc.9b00468
_journal_volume 84
_journal_year 2019
_chemical_formula_sum 'C36 H30 N6 O8'
_chemical_formula_weight 674.66
_space_group_crystal_system monoclinic
_space_group_IT_number 13
_space_group_name_Hall '-P 2yac'
_space_group_name_H-M_alt 'P 1 2/n 1'
_symmetry_space_group_name_Hall '-P 2yac'
_symmetry_space_group_name_H-M 'P 1 2/n 1'
_atom_sites_solution_hydrogens geom
_audit_creation_method SHELXL-2016/6
_cell_angle_alpha 90
_cell_angle_beta 93.506(7)
_cell_angle_gamma 90
_cell_formula_units_Z 2
_cell_length_a 15.0392(17)
_cell_length_b 4.6544(5)
_cell_length_c 23.336(2)
_cell_measurement_reflns_used 1687
_cell_measurement_temperature 100(2)
_cell_measurement_theta_max 22.26
_cell_measurement_theta_min 2.71
_cell_volume 1630.4(3)
_computing_cell_refinement 'Bruker SAINT'
_computing_data_collection 'Bruker APEX2'
_computing_data_reduction 'Bruker SAINT'
_computing_molecular_graphics 'Bruker SHELXTL'
_computing_publication_material 'Bruker SHELXTL'
_computing_structure_refinement 'SHELXL-97 (Sheldrick, 2008)'
_computing_structure_solution 'SHELXS-97 (Sheldrick, 2008)'
_diffrn_ambient_temperature 100(2)
_diffrn_measured_fraction_theta_full 0.999
_diffrn_measured_fraction_theta_max 0.996
_diffrn_measurement_device_type 'Bruker APEX-II CCD'
_diffrn_measurement_method '\f and \w scans'
_diffrn_radiation_type MoK\a
_diffrn_radiation_wavelength 0.71073
_diffrn_reflns_av_R_equivalents 0.1283
_diffrn_reflns_av_unetI/netI 0.1184
_diffrn_reflns_Laue_measured_fraction_full 0.999
_diffrn_reflns_Laue_measured_fraction_max 0.996
_diffrn_reflns_limit_h_max 19
_diffrn_reflns_limit_h_min -19
_diffrn_reflns_limit_k_max 6
_diffrn_reflns_limit_k_min -6
_diffrn_reflns_limit_l_max 30
_diffrn_reflns_limit_l_min -30
_diffrn_reflns_number 25568
_diffrn_reflns_point_group_measured_fraction_full 0.999
_diffrn_reflns_point_group_measured_fraction_max 0.996
_diffrn_reflns_theta_full 25.242
_diffrn_reflns_theta_max 28.173
_diffrn_reflns_theta_min 1.568
_exptl_absorpt_coefficient_mu 0.099
_exptl_absorpt_correction_T_max 0.7457
_exptl_absorpt_correction_T_min 0.6018
_exptl_absorpt_correction_type multi-scan
_exptl_absorpt_process_details SADABS
_exptl_crystal_colour yellow
_exptl_crystal_density_diffrn 1.374
_exptl_crystal_density_meas ?
_exptl_crystal_density_method 'not measured'
_exptl_crystal_description Needle
_exptl_crystal_F_000 704
_exptl_crystal_size_max 0.605
_exptl_crystal_size_mid 0.121
_exptl_crystal_size_min 0.086
_refine_diff_density_max 0.263
_refine_diff_density_min -0.338
_refine_diff_density_rms 0.064
_refine_ls_extinction_method none
_refine_ls_goodness_of_fit_ref 0.954
_refine_ls_hydrogen_treatment constr
_refine_ls_matrix_type full
_refine_ls_number_parameters 228
_refine_ls_number_reflns 3985
_refine_ls_number_restraints 0
_refine_ls_restrained_S_all 0.954
_refine_ls_R_factor_all 0.1449
_refine_ls_R_factor_gt 0.0589
_refine_ls_shift/su_max 0.000
_refine_ls_shift/su_mean 0.000
_refine_ls_structure_factor_coef Fsqd
_refine_ls_weighting_details 'w=1/[\s^2^(Fo^2^)+(0.0642P)^2^] where P=(Fo^2^+2Fc^2^)/3'
_refine_ls_weighting_scheme calc
_refine_ls_wR_factor_gt 0.1195
_refine_ls_wR_factor_ref 0.1527
_reflns_Friedel_coverage 0.000
_reflns_number_gt 1980
_reflns_number_total 3985
_reflns_threshold_expression 'I > 2\s(I)'
_cod_data_source_file jo9b00468_si_002.cif
_cod_data_source_block 1
_cod_depositor_comments
;
The following automatic conversions were performed:

'_exptl_crystal_density_meas' value 'not measured' was changed to '?'
- the value is perceived as not measured.

Automatic conversion script
Id: cif_fix_values 4973 2017-02-22 13:04:09Z antanas 

 Adding full bibliography for 4033583--4033585.cif.
;
_cod_database_code 4033584
_shelx_shelxl_version_number 2016/6
_shelx_space_group_comment
;
The symmetry employed for this shelxl refinement is uniquely defined
by the following loop, which should always be used as a source of
symmetry information in preference to the above space-group names.
They are only intended as comments.
;
_shelx_estimated_absorpt_t_min 0.942
_shelx_estimated_absorpt_t_max 0.992

loop_
_space_group_symop_operation_xyz
'x, y, z'
'-x+1/2, y, -z+1/2'
'-x, -y, -z'
'x-1/2, -y, z-1/2'

loop_
_atom_site_label
_atom_site_type_symbol
_atom_site_fract_x
_atom_site_fract_y
_atom_site_fract_z
_atom_site_U_iso_or_equiv
_atom_site_adp_type
_atom_site_occupancy
_atom_site_site_symmetry_order
_atom_site_calc_flag
_atom_site_refinement_flags_posn
_atom_site_refinement_flags_adp
C1 C 0.1119(2) 0.7296(7) 0.26954(11) 0.0449(8) Uani 1 1 d . .
H1A H 0.049596 0.782509 0.273710 0.067 Uiso 1 1 calc R U
H1B H 0.115693 0.600338 0.236629 0.067 Uiso 1 1 calc R U
H1C H 0.146936 0.903265 0.263327 0.067 Uiso 1 1 calc R U
C2 C 0.1477(2) 0.5822(6) 0.32254(11) 0.0376(7) Uani 1 1 d . .
H2A H 0.115725 0.399102 0.327763 0.045 Uiso 1 1 calc R U
H2B H 0.211846 0.539416 0.319905 0.045 Uiso 1 1 calc R U
C3 C 0.18258(18) 0.7178(6) 0.41951(11) 0.0270(6) Uani 1 1 d . .
C4 C 0.15736(17) 0.9065(5) 0.46613(10) 0.0229(6) Uani 1 1 d . .
C5 C 0.08710(19) 1.1064(6) 0.45395(10) 0.0255(6) Uani 1 1 d . .
C6 C 0.19958(16) 0.8943(5) 0.51941(11) 0.0227(6) Uani 1 1 d . .
C7 C 0.18334(17) 1.0536(5) 0.57202(10) 0.0222(6) Uani 1 1 d . .
C8 C 0.11976(17) 1.2591(6) 0.58367(11) 0.0254(6) Uani 1 1 d . .
H8 H 0.077846 1.325264 0.554516 0.030 Uiso 1 1 calc R U
C9 C 0.11964(17) 1.3639(6) 0.63916(11) 0.0263(6) Uani 1 1 d . .
H9 H 0.077414 1.506267 0.648152 0.032 Uiso 1 1 calc R U
C10 C 0.18016(17) 1.2646(6) 0.68185(11) 0.0267(6) Uani 1 1 d . .
H10 H 0.177686 1.338295 0.719684 0.032 Uiso 1 1 calc R U
C11 C 0.24390(17) 1.0616(5) 0.67092(11) 0.0263(6) Uani 1 1 d . .
H11 H 0.285366 0.996035 0.700384 0.032 Uiso 1 1 calc R U
C12 C 0.24515(17) 0.9575(5) 0.61551(11) 0.0226(6) Uani 1 1 d . .
C13 C 0.30174(16) 0.7412(5) 0.58976(10) 0.0213(6) Uani 1 1 d . .
C14 C 0.40248(17) 0.6314(6) 0.67176(12) 0.0254(6) Uani 1 1 d . .
C15 C 0.37326(17) 0.5908(5) 0.61283(10) 0.0228(6) Uani 1 1 d . .
C16 C 0.42195(17) 0.3860(6) 0.57841(11) 0.0255(6) Uani 1 1 d . .
C17 C 0.54763(18) 0.0792(6) 0.57782(11) 0.0282(6) Uani 1 1 d . .
H17A H 0.578339 0.185799 0.548091 0.034 Uiso 1 1 calc R U
H17B H 0.511116 -0.074502 0.558824 0.034 Uiso 1 1 calc R U
C18 C 0.61435(18) -0.0476(6) 0.62103(11) 0.0327(7) Uani 1 1 d . .
H18A H 0.650776 0.106275 0.638976 0.049 Uiso 1 1 calc R U
H18B H 0.652795 -0.182325 0.601801 0.049 Uiso 1 1 calc R U
H18C H 0.583105 -0.149648 0.650540 0.049 Uiso 1 1 calc R U
N2 N 0.03048(16) 1.2689(5) 0.44317(9) 0.0326(6) Uani 1 1 d . .
N1 N 0.27018(13) 0.7161(4) 0.53338(8) 0.0226(5) Uani 1 1 d . .
H2 H 0.292984 0.597706 0.508797 0.027 Uiso 1 1 calc R U
N3 N 0.42606(15) 0.6658(5) 0.71910(10) 0.0340(6) Uani 1 1 d . .
O1 O 0.13506(12) 0.7737(4) 0.37050(7) 0.0309(5) Uani 1 1 d . .
O2 O 0.23966(12) 0.5334(4) 0.42506(7) 0.0289(5) Uani 1 1 d . .
O3 O 0.40167(12) 0.3287(4) 0.52854(7) 0.0297(5) Uani 1 1 d . .
O4 O 0.49140(11) 0.2732(4) 0.60882(7) 0.0266(4) Uani 1 1 d . .

loop_
_atom_site_aniso_label
_atom_site_aniso_U_11
_atom_site_aniso_U_22
_atom_site_aniso_U_33
_atom_site_aniso_U_23
_atom_site_aniso_U_13
_atom_site_aniso_U_12
C1 0.054(2) 0.050(2) 0.0311(17) -0.0048(15) 0.0037(14) -0.0032(17)
C2 0.049(2) 0.0386(18) 0.0253(15) -0.0115(14) 0.0070(13) 0.0023(15)
C3 0.0247(15) 0.0282(16) 0.0285(15) 0.0018(12) 0.0050(11) -0.0019(13)
C4 0.0223(14) 0.0230(14) 0.0240(14) -0.0007(11) 0.0064(11) 0.0005(11)
C5 0.0308(16) 0.0271(15) 0.0191(14) -0.0024(12) 0.0053(11) -0.0008(13)
C6 0.0204(14) 0.0199(14) 0.0285(15) -0.0001(12) 0.0080(11) 0.0000(11)
C7 0.0205(14) 0.0217(14) 0.0246(14) -0.0001(11) 0.0039(11) -0.0013(11)
C8 0.0234(15) 0.0258(15) 0.0275(15) 0.0012(12) 0.0054(11) -0.0027(12)
C9 0.0267(15) 0.0260(15) 0.0271(15) -0.0023(12) 0.0101(11) 0.0045(12)
C10 0.0283(15) 0.0265(15) 0.0263(14) -0.0030(12) 0.0088(12) -0.0007(12)
C11 0.0252(15) 0.0265(16) 0.0273(15) 0.0021(12) 0.0033(11) 0.0004(12)
C12 0.0219(14) 0.0203(14) 0.0264(14) -0.0004(11) 0.0080(11) -0.0012(11)
C13 0.0204(14) 0.0216(14) 0.0226(14) 0.0021(11) 0.0059(10) -0.0029(11)
C14 0.0189(14) 0.0248(16) 0.0332(17) 0.0043(12) 0.0079(11) 0.0035(12)
C15 0.0231(14) 0.0244(14) 0.0216(14) -0.0001(11) 0.0067(11) -0.0010(12)
C16 0.0240(15) 0.0257(15) 0.0276(16) 0.0050(12) 0.0072(12) 0.0009(12)
C17 0.0277(15) 0.0293(16) 0.0287(15) -0.0042(12) 0.0117(12) 0.0080(13)
C18 0.0258(15) 0.0359(17) 0.0374(17) 0.0013(13) 0.0089(12) 0.0098(13)
N2 0.0313(14) 0.0361(14) 0.0304(13) -0.0012(11) 0.0013(10) 0.0043(12)
N1 0.0233(12) 0.0232(12) 0.0223(11) -0.0007(9) 0.0082(9) 0.0041(10)
N3 0.0344(14) 0.0396(15) 0.0284(14) -0.0019(11) 0.0052(11) 0.0042(11)
O1 0.0361(12) 0.0341(11) 0.0224(10) -0.0033(8) 0.0006(8) 0.0044(9)
O2 0.0272(11) 0.0311(11) 0.0286(10) -0.0016(8) 0.0047(8) 0.0071(9)
O3 0.0296(11) 0.0334(12) 0.0263(11) -0.0016(8) 0.0029(8) 0.0060(9)
O4 0.0235(10) 0.0288(10) 0.0279(10) -0.0022(8) 0.0060(8) 0.0072(8)

loop_
_atom_type_symbol
_atom_type_description
_atom_type_scat_dispersion_real
_atom_type_scat_dispersion_imag
_atom_type_scat_source
C C 0.0033 0.0016 'International Tables Vol C Tables 4.2.6.8 and 6.1.1.4'
H H 0.0000 0.0000 'International Tables Vol C Tables 4.2.6.8 and 6.1.1.4'
N N 0.0061 0.0033 'International Tables Vol C Tables 4.2.6.8 and 6.1.1.4'
O O 0.0106 0.0060 'International Tables Vol C Tables 4.2.6.8 and 6.1.1.4'

loop_
_geom_angle_atom_site_label_1
_geom_angle_atom_site_label_2
_geom_angle_atom_site_label_3
_geom_angle
C2 C1 H1A 109.5
C2 C1 H1B 109.5
H1A C1 H1B 109.5
C2 C1 H1C 109.5
H1A C1 H1C 109.5
H1B C1 H1C 109.5
O1 C2 C1 107.5(2)
O1 C2 H2A 110.2
C1 C2 H2A 110.2
O1 C2 H2B 110.2
C1 C2 H2B 110.2
H2A C2 H2B 108.5
O2 C3 O1 124.5(2)
O2 C3 C4 123.9(2)
O1 C3 C4 111.7(2)
C6 C4 C5 120.5(2)
C6 C4 C3 121.7(2)
C5 C4 C3 117.8(2)
N2 C5 C4 178.9(3)
C4 C6 N1 123.6(2)
C4 C6 C7 130.6(2)
N1 C6 C7 105.8(2)
C8 C7 C12 120.6(2)
C8 C7 C6 131.5(2)
C12 C7 C6 107.9(2)
C9 C8 C7 117.7(2)
C9 C8 H8 121.1
C7 C8 H8 121.1
C8 C9 C10 121.1(2)
C8 C9 H9 119.5
C10 C9 H9 119.5
C11 C10 C9 121.9(2)
C11 C10 H10 119.1
C9 C10 H10 119.1
C10 C11 C12 117.5(2)
C10 C11 H11 121.2
C12 C11 H11 121.2
C11 C12 C7 121.2(2)
C11 C12 C13 131.6(2)
C7 C12 C13 107.2(2)
C15 C13 N1 123.4(2)
C15 C13 C12 130.6(2)
N1 C13 C12 105.9(2)
N3 C14 C15 179.6(3)
C13 C15 C14 120.0(2)
C13 C15 C16 121.5(2)
C14 C15 C16 118.5(2)
O3 C16 O4 124.5(2)
O3 C16 C15 124.2(2)
O4 C16 C15 111.4(2)
O4 C17 C18 107.1(2)
O4 C17 H17A 110.3
C18 C17 H17A 110.3
O4 C17 H17B 110.3
C18 C17 H17B 110.3
H17A C17 H17B 108.5
C17 C18 H18A 109.5
C17 C18 H18B 109.5
H18A C18 H18B 109.5
C17 C18 H18C 109.5
H18A C18 H18C 109.5
H18B C18 H18C 109.5
C6 N1 C13 113.1(2)
C6 N1 H2 123.4
C13 N1 H2 123.4
C3 O1 C2 116.8(2)
C16 O4 C17 116.0(2)

loop_
_geom_bond_atom_site_label_1
_geom_bond_atom_site_label_2
_geom_bond_distance
C1 C2 1.486(4)
C1 H1A 0.9800
C1 H1B 0.9800
C1 H1C 0.9800
C2 O1 1.452(3)
C2 H2A 0.9900
C2 H2B 0.9900
C3 O2 1.215(3)
C3 O1 1.337(3)
C3 C4 1.466(4)
C4 C6 1.362(3)
C4 C5 1.424(4)
C5 N2 1.155(3)
C6 N1 1.371(3)
C6 C7 1.467(3)
C7 C8 1.391(3)
C7 C12 1.407(3)
C8 C9 1.384(3)
C8 H8 0.9500
C9 C10 1.387(4)
C9 H9 0.9500
C10 C11 1.381(3)
C10 H10 0.9500
C11 C12 1.382(3)
C11 H11 0.9500
C12 C13 1.470(3)
C13 C15 1.366(3)
C13 N1 1.376(3)
C14 N3 1.151(3)
C14 C15 1.430(4)
C15 C16 1.470(4)
C16 O3 1.214(3)
C16 O4 1.334(3)
C17 O4 1.459(3)
C17 C18 1.499(4)
C17 H17A 0.9900
C17 H17B 0.9900
C18 H18A 0.9800
C18 H18B 0.9800
C18 H18C 0.9800
N1 H2 0.8800
